data_2203298
loop_
_publ_author_name
'Liu, Xin-Gang'
'Feng, Ya-Qing'
'Li, Xiao-Fang'
'Gao, Bo'

_publ_section_title
;Ethyl
 5-(2,6-dichlorophenyl)-7-methyl-2-(1-naphthylmethylene)-3-oxo-2,3-dihydro-5<i>H</i>-thiazolo[3,2-<i>a</i>]pyrimidine-6-carboxylate
;
_journal_issue 3
_journal_name_full 'Acta Crystallographica Section E'
_journal_page_first o464
_journal_page_last o465
_journal_paper_doi 10.1107/S1600536804004143
_journal_volume 60
_journal_year 2004
_chemical_formula_iupac 'C27 H20 Cl2 N2 O3 S'
_chemical_formula_moiety 'C27 H20 Cl2 N2 O3 S'
_chemical_formula_sum 'C27 H20 Cl2 N2 O3 S'
_chemical_formula_weight 523.41
_chemical_melting_point .241E-239
_chemical_name_systematic
;
Ethyl
5-(2,6-dichlorophenyl)-7-methyl-2-(1-naphthylmethylene)-3-oxo-2,3-dihydro-
5H-thiazolo[3,2-a]pyrimidine-6-carboxylate
;
_space_group_IT_number 2
_symmetry_cell_setting triclinic
_symmetry_space_group_name_Hall '-P 1'
_symmetry_space_group_name_H-M 'P -1'
_cell_angle_alpha 84.194(6)
_cell_angle_beta 87.085(6)
_cell_angle_gamma 62.970(5)
_cell_formula_units_Z 2
_cell_length_a 8.974(3)
_cell_length_b 9.126(3)
_cell_length_c 16.463(6)
_cell_measurement_reflns_used 826
_cell_measurement_temperature 293(2)
_cell_measurement_theta_max 26.33
_cell_measurement_theta_min 2.83
_cell_volume 1194.8(7)
_computing_cell_refinement SMART
_computing_data_collection 'SMART (Bruker, 1997)'
_computing_data_reduction 'SAINT (Bruker, 1997)'
_computing_molecular_graphics 'SHELXTL (Bruker, 1997)'
_computing_publication_material SHELXTL
_computing_structure_refinement 'SHELXL97 (Sheldrick, 1997)'
_computing_structure_solution 'SHELXS97 (Sheldrick, 1997)'
_diffrn_ambient_temperature 293(2)
_diffrn_measured_fraction_theta_full 0.993
_diffrn_measured_fraction_theta_max 0.993
_diffrn_measurement_device_type 'Bruker SMART 1K CCD area-detector'
_diffrn_measurement_method '\f and \w'
_diffrn_radiation_monochromator graphite
_diffrn_radiation_source 'fine-focus sealed tube'
_diffrn_radiation_type MoK\a
_diffrn_radiation_wavelength 0.71073
_diffrn_reflns_av_R_equivalents 0.0246
_diffrn_reflns_av_sigmaI/netI 0.0491
_diffrn_reflns_limit_h_max 9
_diffrn_reflns_limit_h_min -10
_diffrn_reflns_limit_k_max 10
_diffrn_reflns_limit_k_min -10
_diffrn_reflns_limit_l_max 19
_diffrn_reflns_limit_l_min -17
_diffrn_reflns_number 6116
_diffrn_reflns_theta_full 25.00
_diffrn_reflns_theta_max 25.00
_diffrn_reflns_theta_min 1.24
_diffrn_standards_decay_% stable
_exptl_absorpt_coefficient_mu 0.393
_exptl_absorpt_correction_T_max 1.000
_exptl_absorpt_correction_T_min 0.867
_exptl_absorpt_correction_type multi-scan
_exptl_absorpt_process_details '(SADABS; Bruker, 1997)'
_exptl_crystal_colour colorless
_exptl_crystal_density_diffrn 1.455
_exptl_crystal_density_method 'not measured'
_exptl_crystal_description block
_exptl_crystal_F_000 540
_exptl_crystal_size_max 0.18
_exptl_crystal_size_mid 0.16
_exptl_crystal_size_min 0.16
_refine_diff_density_max 0.250
_refine_diff_density_min -0.227
_refine_ls_extinction_method none
_refine_ls_goodness_of_fit_ref 1.059
_refine_ls_hydrogen_treatment constr
_refine_ls_matrix_type full
_refine_ls_number_parameters 335
_refine_ls_number_reflns 4182
_refine_ls_number_restraints 16
_refine_ls_restrained_S_all 1.067
_refine_ls_R_factor_all 0.0745
_refine_ls_R_factor_gt 0.0404
_refine_ls_shift/su_max 0.000
_refine_ls_shift/su_mean 0.000
_refine_ls_structure_factor_coef Fsqd
_refine_ls_weighting_details 'calc w = 1/[\s^2^(Fo^2^)+(0.065P)^2^] where P = (Fo^2^+2Fc^2^)/3'
_refine_ls_weighting_scheme calc
_refine_ls_wR_factor_ref 0.1261
_reflns_number_gt 2795
_reflns_number_total 4182
_reflns_threshold_expression I>2\s(I)
_cod_data_source_file fl6085.cif
_cod_data_source_block I
_cod_depositor_comments
;
The following automatic conversions were performed:
'_symmetry_cell_setting' value 'Triclinic' changed to 'triclinic'
according to '/home/saulius/struct/CIF-dictionaries/cif_core.dic'
dictionary named 'cif_core.dic' version 2.4.1 from 2010-06-29.

Automatic conversion script
Id: cif_fix_enum 1527 2010-12-29 10:47:43Z saulius 

The following automatic conversions were performed:

'_symmetry_cell_setting' value 'Triclinic' changed to 'triclinic'
according to /home/saulius/struct/CIF-dictionaries/cif_core.dic
dictionary named 'cif_core.dic' version 2.4.1 from 2010-06-29.

Automatic conversion script
Id: cif_fix_values 1715 2011-07-08 13:25:40Z adriana 
;
_cod_original_cell_volume 1194.8(8)
_cod_database_code 2203298

loop_
_symmetry_equiv_pos_as_xyz
'x, y, z'
'-x, -y, -z'

loop_
_atom_site_label
_atom_site_fract_x
_atom_site_fract_y
_atom_site_fract_z
_atom_site_U_iso_or_equiv
_atom_site_adp_type
_atom_site_calc_flag
_atom_site_refinement_flags
_atom_site_occupancy
_atom_site_disorder_assembly
_atom_site_disorder_group
_atom_site_type_symbol
S1 0.26886(9) 0.96157(9) 0.41771(5) 0.0477(2) Uani d . 1 . . S
Cl1 0.89795(12) 0.98332(12) 0.20761(6) 0.0766(3) Uani d . 1 . . Cl
Cl2 0.28046(11) 1.03349(12) 0.15243(6) 0.0729(3) Uani d . 1 . . Cl
O1 0.7411(3) 0.5357(3) 0.11188(15) 0.0802(8) Uani d . 1 . . O
O2 0.8756(3) 0.6607(3) 0.15878(14) 0.0701(7) Uani d D 1 . . O
O3 0.5775(3) 1.1281(3) 0.34046(13) 0.0580(6) Uani d . 1 . . O
N1 0.5020(3) 0.9320(3) 0.31175(13) 0.0367(5) Uani d . 1 . . N
N2 0.3907(3) 0.7412(3) 0.30876(15) 0.0474(6) Uani d . 1 . . N
C1 0.7140(4) 1.0564(4) 0.15223(19) 0.0586(9) Uani d . 1 . . C
C2 0.6952(6) 1.1690(5) 0.0866(3) 0.0814(12) Uani d . 1 . . C
H2 0.7785 1.2015 0.0736 0.098 Uiso calc R 1 . . H
C3 0.5541(7) 1.2328(5) 0.0408(3) 0.0944(14) Uani d . 1 . . C
H3 0.5424 1.3068 -0.0045 0.113 Uiso calc R 1 . . H
C4 0.4284(5) 1.1884(4) 0.0611(2) 0.0791(11) Uani d . 1 . . C
H4 0.3312 1.2330 0.0302 0.095 Uiso calc R 1 . . H
C5 0.4484(4) 1.0765(4) 0.12802(19) 0.0568(8) Uani d . 1 . . C
C6 0.5925(4) 1.0034(3) 0.17501(17) 0.0458(7) Uani d . 1 . . C
C7 0.6236(3) 0.8693(3) 0.24490(16) 0.0386(6) Uani d . 1 A . C
H7 0.7356 0.8346 0.2665 0.046 Uiso calc R 1 . . H
C8 0.6178(3) 0.7177(3) 0.21689(16) 0.0413(6) Uani d . 1 . . C
C9 0.7464(4) 0.6275(4) 0.15753(18) 0.0493(7) Uani d . 1 A . C
C10 1.0362(13) 0.5611(13) 0.1179(6) 0.069(3) Uani d PD 0.61(2) A 1 C
H10A 1.0315 0.4718 0.0927 0.082 Uiso calc PR 0.61(2) A 1 H
H10B 1.1274 0.5146 0.1568 0.082 Uiso calc PR 0.61(2) A 1 H
C11 1.0597(18) 0.6788(11) 0.0547(7) 0.082(3) Uani d PDU 0.61(2) A 1 C
H11A 1.1635 0.6218 0.0263 0.123 Uiso calc PR 0.61(2) A 1 H
H11B 1.0616 0.7675 0.0807 0.123 Uiso calc PR 0.61(2) A 1 H
H11C 0.9690 0.7226 0.0166 0.123 Uiso calc PR 0.61(2) A 1 H
C10' 0.988(2) 0.589(3) 0.0897(12) 0.082(6) Uani d PD 0.39(2) A 2 C
H10C 0.9270 0.6262 0.0387 0.099 Uiso calc PR 0.39(2) A 2 H
H10D 1.0398 0.4698 0.0968 0.099 Uiso calc PR 0.39(2) A 2 H
C11' 1.1185(18) 0.651(2) 0.0899(14) 0.091(5) Uani d PDU 0.39(2) A 2 C
H11D 1.2014 0.6006 0.0489 0.136 Uiso calc PR 0.39(2) A 2 H
H11E 1.1707 0.6216 0.1425 0.136 Uiso calc PR 0.39(2) A 2 H
H11F 1.0662 0.7684 0.0785 0.136 Uiso calc PR 0.39(2) A 2 H
C12 0.5073(3) 0.6646(3) 0.24741(17) 0.0437(7) Uani d . 1 A . C
C13 0.4940(4) 0.5159(4) 0.2230(2) 0.0643(9) Uani d . 1 . . C
H13A 0.4055 0.5041 0.2535 0.096 Uiso calc PR 0.50 A . H
H13B 0.5978 0.4187 0.2342 0.096 Uiso calc PR 0.50 . . H
H13C 0.4704 0.5304 0.1657 0.096 Uiso calc PR 0.50 . . H
H13D 0.5769 0.4647 0.1821 0.096 Uiso calc PR 0.50 . . H
H13E 0.3846 0.5501 0.2014 0.096 Uiso calc PR 0.50 . . H
H13F 0.5120 0.4384 0.2699 0.096 Uiso calc PR 0.50 . . H
C14 0.3972(3) 0.8632(3) 0.33713(16) 0.0396(6) Uani d . 1 . . C
C15 0.3570(3) 1.0974(3) 0.41762(16) 0.0377(6) Uani d . 1 . . C
C16 0.4898(3) 1.0595(3) 0.35471(16) 0.0395(6) Uani d . 1 . . C
C17 0.3212(3) 1.2216(3) 0.46485(16) 0.0407(6) Uani d . 1 . . C
H17 0.3859 1.2771 0.4536 0.049 Uiso calc R 1 . . H
C18 0.2005(3) 1.2844(3) 0.52992(16) 0.0388(6) Uani d . 1 . . C
C19 0.0925(4) 1.2189(4) 0.55458(17) 0.0511(8) Uani d . 1 . . C
H19 0.1016 1.1270 0.5307 0.061 Uiso calc R 1 . . H
C20 -0.0297(4) 1.2857(4) 0.61408(18) 0.0575(8) Uani d . 1 . . C
H20 -0.1014 1.2392 0.6289 0.069 Uiso calc R 1 . . H
C21 -0.0444(4) 1.4181(4) 0.65039(18) 0.0553(8) Uani d . 1 . . C
H21 -0.1269 1.4620 0.6899 0.066 Uiso calc R 1 . . H
C22 0.0625(3) 1.4910(3) 0.62960(16) 0.0442(7) Uani d . 1 . . C
C23 0.0468(4) 1.6292(4) 0.66767(18) 0.0546(8) Uani d . 1 . . C
H23 -0.0355 1.6730 0.7072 0.066 Uiso calc R 1 . . H
C24 0.1505(4) 1.6994(4) 0.6472(2) 0.0620(9) Uani d . 1 . . C
H24 0.1394 1.7901 0.6729 0.074 Uiso calc R 1 . . H
C25 0.2736(4) 1.6347(4) 0.5876(2) 0.0568(8) Uani d . 1 . . C
H25 0.3439 1.6831 0.5736 0.068 Uiso calc R 1 . . H
C26 0.2921(4) 1.5019(3) 0.54981(18) 0.0494(7) Uani d . 1 . . C
H26 0.3755 1.4607 0.5105 0.059 Uiso calc R 1 . . H
C27 0.1874(3) 1.4245(3) 0.56869(16) 0.0386(6) Uani d . 1 . . C

loop_
_atom_site_aniso_label
_atom_site_aniso_U_11
_atom_site_aniso_U_22
_atom_site_aniso_U_33
_atom_site_aniso_U_12
_atom_site_aniso_U_13
_atom_site_aniso_U_23
S1 0.0499(4) 0.0491(4) 0.0584(5) -0.0336(4) 0.0194(3) -0.0203(4)
Cl1 0.0825(6) 0.0978(7) 0.0871(7) -0.0701(6) 0.0355(5) -0.0435(5)
Cl2 0.0597(5) 0.0786(6) 0.0743(6) -0.0276(5) -0.0072(4) 0.0046(5)
O1 0.0894(18) 0.0921(18) 0.0812(17) -0.0535(15) 0.0279(13) -0.0555(15)
O2 0.0658(15) 0.0825(16) 0.0832(17) -0.0473(13) 0.0426(12) -0.0518(14)
O3 0.0678(14) 0.0641(13) 0.0698(14) -0.0515(12) 0.0312(11) -0.0341(11)
N1 0.0388(12) 0.0366(12) 0.0415(13) -0.0221(10) 0.0104(10) -0.0141(10)
N2 0.0500(14) 0.0431(13) 0.0613(16) -0.0304(12) 0.0123(12) -0.0176(12)
C1 0.081(2) 0.0528(19) 0.0581(19) -0.0432(18) 0.0309(17) -0.0253(16)
C2 0.118(4) 0.069(2) 0.078(3) -0.061(3) 0.041(3) -0.019(2)
C3 0.141(4) 0.066(3) 0.070(3) -0.047(3) 0.033(3) 0.005(2)
C4 0.100(3) 0.059(2) 0.060(2) -0.023(2) 0.010(2) 0.0009(19)
C5 0.072(2) 0.0448(17) 0.0505(19) -0.0242(16) 0.0133(17) -0.0071(15)
C6 0.0600(18) 0.0383(15) 0.0455(16) -0.0270(14) 0.0171(14) -0.0159(13)
C7 0.0407(15) 0.0362(14) 0.0450(16) -0.0216(12) 0.0098(12) -0.0138(12)
C8 0.0448(16) 0.0377(15) 0.0456(16) -0.0208(13) 0.0043(13) -0.0137(13)
C9 0.0603(19) 0.0464(17) 0.0465(17) -0.0276(15) 0.0095(14) -0.0147(14)
C10 0.081(6) 0.081(6) 0.061(5) -0.047(5) 0.027(4) -0.041(5)
C11 0.093(6) 0.085(5) 0.074(5) -0.044(5) 0.034(5) -0.032(4)
C10' 0.057(8) 0.125(13) 0.073(11) -0.043(9) 0.044(8) -0.060(11)
C11' 0.061(7) 0.110(8) 0.090(9) -0.031(6) 0.021(6) -0.011(7)
C12 0.0485(17) 0.0375(15) 0.0508(17) -0.0228(13) 0.0027(13) -0.0132(13)
C13 0.077(2) 0.058(2) 0.079(2) -0.0454(18) 0.0154(18) -0.0301(18)
C14 0.0369(15) 0.0391(15) 0.0479(16) -0.0216(13) 0.0037(12) -0.0060(13)
C15 0.0372(14) 0.0410(15) 0.0416(15) -0.0231(12) 0.0067(12) -0.0088(12)
C16 0.0420(15) 0.0382(15) 0.0454(16) -0.0230(13) 0.0066(13) -0.0135(13)
C17 0.0393(15) 0.0446(16) 0.0470(16) -0.0258(13) 0.0051(12) -0.0105(13)
C18 0.0386(15) 0.0456(16) 0.0390(15) -0.0237(13) 0.0045(12) -0.0123(13)
C19 0.0570(19) 0.0625(19) 0.0517(18) -0.0406(17) 0.0106(15) -0.0197(15)
C20 0.0599(19) 0.084(2) 0.0507(18) -0.0509(19) 0.0171(15) -0.0198(17)
C21 0.0456(17) 0.080(2) 0.0435(17) -0.0295(17) 0.0151(14) -0.0215(16)
C22 0.0390(15) 0.0515(17) 0.0418(16) -0.0183(14) 0.0010(13) -0.0140(14)
C23 0.0527(19) 0.0556(19) 0.0487(18) -0.0160(16) 0.0060(15) -0.0207(15)
C24 0.072(2) 0.0516(19) 0.067(2) -0.0275(18) -0.0043(18) -0.0251(17)
C25 0.062(2) 0.0519(18) 0.068(2) -0.0331(16) 0.0059(17) -0.0200(16)
C26 0.0498(17) 0.0513(18) 0.0546(18) -0.0274(15) 0.0100(14) -0.0199(15)
C27 0.0362(15) 0.0417(15) 0.0396(15) -0.0180(13) 0.0003(12) -0.0097(12)

loop_
_atom_type_symbol
_atom_type_description
_atom_type_scat_dispersion_real
_atom_type_scat_dispersion_imag
_atom_type_scat_source
C C 0.0033 0.0016 'International Tables Vol C Tables 4.2.6.8 and 6.1.1.4'
H H 0.0000 0.0000 'International Tables Vol C Tables 4.2.6.8 and 6.1.1.4'
N N 0.0061 0.0033 'International Tables Vol C Tables 4.2.6.8 and 6.1.1.4'
O O 0.0106 0.0060 'International Tables Vol C Tables 4.2.6.8 and 6.1.1.4'
S S 0.1246 0.1234 'International Tables Vol C Tables 4.2.6.8 and 6.1.1.4'
Cl Cl 0.1484 0.1585 'International Tables Vol C Tables 4.2.6.8 and 6.1.1.4'

loop_
_geom_angle_atom_site_label_1
_geom_angle_atom_site_label_2
_geom_angle_atom_site_label_3
_geom_angle
C14 S1 C15 91.74(12)
C9 O2 C10' 109.2(6)
C9 O2 C10 122.0(6)
C14 N1 C16 115.8(2)
C14 N1 C7 121.9(2)
C16 N1 C7 122.2(2)
C14 N2 C12 116.6(2)
C2 C1 C6 122.7(4)
C2 C1 Cl1 116.3(3)
C6 C1 Cl1 121.0(3)
C3 C2 C1 119.6(4)
C3 C2 H2 120.2
C1 C2 H2 120.2
C2 C3 C4 120.4(4)
C2 C3 H3 119.8
C4 C3 H3 119.8
C3 C4 C5 119.1(4)
C3 C4 H4 120.4
C5 C4 H4 120.4
C4 C5 C6 122.7(3)
C4 C5 Cl2 116.5(3)
C6 C5 Cl2 120.8(2)
C5 C6 C1 115.3(3)
C5 C6 C7 123.7(3)
C1 C6 C7 121.0(3)
N1 C7 C8 108.9(2)
N1 C7 C6 111.4(2)
C8 C7 C6 112.4(2)
N1 C7 H7 108.0
C8 C7 H7 108.0
C6 C7 H7 108.0
C12 C8 C9 121.7(2)
C12 C8 C7 122.4(2)
C9 C8 C7 115.8(2)
O1 C9 O2 122.0(3)
O1 C9 C8 126.8(3)
O2 C9 C8 111.3(2)
O2 C10 C11 105.3(7)
O2 C10 H10A 110.7
C11 C10 H10A 110.7
O2 C10 H10B 110.7
C11 C10 H10B 110.7
H10A C10 H10B 108.8
C10 C11 H11A 109.5
C10 C11 H11B 109.5
H11A C11 H11B 109.5
C10 C11 H11C 109.5
H11A C11 H11C 109.5
H11B C11 H11C 109.5
O2 C10' C11' 105.5(10)
O2 C10' H10C 110.6
C11' C10' H10C 110.6
O2 C10' H10D 110.6
C11' C10' H10D 110.6
H10C C10' H10D 108.8
C10' C11' H11D 109.5
C10' C11' H11E 109.5
H11D C11' H11E 109.5
C10' C11' H11F 109.5
H11D C11' H11F 109.5
H11E C11' H11F 109.5
C8 C12 N2 123.0(2)
C8 C12 C13 125.5(3)
N2 C12 C13 111.4(2)
C12 C13 H13A 109.5
C12 C13 H13B 109.5
H13A C13 H13B 109.5
C12 C13 H13C 109.5
H13A C13 H13C 109.5
H13B C13 H13C 109.5
C12 C13 H13D 109.5
H13A C13 H13D 141.1
H13B C13 H13D 56.3
H13C C13 H13D 56.3
C12 C13 H13E 109.5
H13A C13 H13E 56.3
H13B C13 H13E 141.1
H13C C13 H13E 56.3
H13D C13 H13E 109.5
C12 C13 H13F 109.5
H13A C13 H13F 56.3
H13B C13 H13F 56.3
H13C C13 H13F 141.1
H13D C13 H13F 109.5
H13E C13 H13F 109.5
N2 C14 N1 126.9(3)
N2 C14 S1 121.4(2)
N1 C14 S1 111.64(18)
C17 C15 C16 120.1(2)
C17 C15 S1 129.8(2)
C16 C15 S1 110.15(18)
O3 C16 N1 122.9(2)
O3 C16 C15 126.5(2)
N1 C16 C15 110.6(2)
C15 C17 C18 131.7(3)
C15 C17 H17 114.1
C18 C17 H17 114.1
C19 C18 C27 118.4(2)
C19 C18 C17 122.4(2)
C27 C18 C17 119.2(2)
C18 C19 C20 122.1(3)
C18 C19 H19 118.9
C20 C19 H19 118.9
C21 C20 C19 120.2(3)
C21 C20 H20 119.9
C19 C20 H20 119.9
C20 C21 C22 121.3(3)
C20 C21 H21 119.3
C22 C21 H21 119.3
C21 C22 C23 121.2(3)
C21 C22 C27 119.2(2)
C23 C22 C27 119.7(3)
C24 C23 C22 120.9(3)
C24 C23 H23 119.5
C22 C23 H23 119.5
C23 C24 C25 119.7(3)
C23 C24 H24 120.1
C25 C24 H24 120.1
C26 C25 C24 120.9(3)
C26 C25 H25 119.6
C24 C25 H25 119.6
C25 C26 C27 121.7(3)
C25 C26 H26 119.2
C27 C26 H26 119.2
C26 C27 C22 117.1(2)
C26 C27 C18 124.0(2)
C22 C27 C18 118.9(2)

loop_
_geom_bond_atom_site_label_1
_geom_bond_atom_site_label_2
_geom_bond_distance
S1 C14 1.743(3)
S1 C15 1.747(3)
Cl1 C1 1.741(4)
Cl2 C5 1.742(4)
O1 C9 1.198(3)
O2 C9 1.327(3)
O2 C10' 1.474(9)
O2 C10 1.480(7)
O3 C16 1.211(3)
N1 C14 1.377(3)
N1 C16 1.381(3)
N1 C7 1.472(3)
N2 C14 1.276(3)
N2 C12 1.405(3)
C1 C2 1.374(5)
C1 C6 1.402(4)
C2 C3 1.360(6)
C2 H2 0.9300
C3 C4 1.378(6)
C3 H3 0.9300
C4 C5 1.384(5)
C4 H4 0.9300
C5 C6 1.388(4)
C6 C7 1.529(4)
C7 C8 1.526(3)
C7 H7 0.9800
C8 C12 1.344(4)
C8 C9 1.466(4)
C10 C11 1.496(8)
C10 H10A 0.9700
C10 H10B 0.9700
C11 H11A 0.9600
C11 H11B 0.9600
C11 H11C 0.9600
C10' C11' 1.507(10)
C10' H10C 0.9700
C10' H10D 0.9700
C11' H11D 0.9600
C11' H11E 0.9600
C11' H11F 0.9600
C12 C13 1.510(4)
C13 H13A 0.9600
C13 H13B 0.9600
C13 H13C 0.9600
C13 H13D 0.9600
C13 H13E 0.9600
C13 H13F 0.9600
C15 C17 1.347(4)
C15 C16 1.478(4)
C17 C18 1.446(4)
C17 H17 0.9300
C18 C19 1.378(4)
C18 C27 1.441(3)
C19 C20 1.392(4)
C19 H19 0.9300
C20 C21 1.352(4)
C20 H20 0.9300
C21 C22 1.407(4)
C21 H21 0.9300
C22 C23 1.412(4)
C22 C27 1.421(4)
C23 C24 1.363(4)
C23 H23 0.9300
C24 C25 1.395(4)
C24 H24 0.9300
C25 C26 1.358(4)
C25 H25 0.9300
C26 C27 1.416(4)
C26 H26 0.9300

loop_
_geom_torsion_atom_site_label_1
_geom_torsion_atom_site_label_2
_geom_torsion_atom_site_label_3
_geom_torsion_atom_site_label_4
_geom_torsion
C6 C1 C2 C3 -0.3(5)
Cl1 C1 C2 C3 -179.4(3)
C1 C2 C3 C4 1.7(6)
C2 C3 C4 C5 -0.8(6)
C3 C4 C5 C6 -1.6(5)
C3 C4 C5 Cl2 177.3(3)
C4 C5 C6 C1 2.8(4)
Cl2 C5 C6 C1 -176.0(2)
C4 C5 C6 C7 -174.9(3)
Cl2 C5 C6 C7 6.4(4)
C2 C1 C6 C5 -1.9(4)
Cl1 C1 C6 C5 177.2(2)
C2 C1 C6 C7 175.8(3)
Cl1 C1 C6 C7 -5.0(4)
C14 N1 C7 C8 -3.8(3)
C16 N1 C7 C8 173.9(2)
C14 N1 C7 C6 120.7(3)
C16 N1 C7 C6 -61.6(3)
C5 C6 C7 N1 -64.2(3)
C1 C6 C7 N1 118.3(3)
C5 C6 C7 C8 58.3(3)
C1 C6 C7 C8 -119.2(3)
N1 C7 C8 C12 4.3(4)
C6 C7 C8 C12 -119.7(3)
N1 C7 C8 C9 -172.6(2)
C6 C7 C8 C9 63.5(3)
C10' O2 C9 O1 8.4(14)
C10 O2 C9 O1 -13.7(7)
C10' O2 C9 C8 -170.9(13)
C10 O2 C9 C8 167.0(5)
C12 C8 C9 O1 24.4(5)
C7 C8 C9 O1 -158.8(3)
C12 C8 C9 O2 -156.3(3)
C7 C8 C9 O2 20.5(4)
C9 O2 C10 C11 118.5(11)
C10' O2 C10 C11 56(3)
C9 O2 C10' C11' 173.3(18)
C10 O2 C10' C11' -60(2)
C9 C8 C12 N2 175.1(3)
C7 C8 C12 N2 -1.5(4)
C9 C8 C12 C13 -3.3(5)
C7 C8 C12 C13 -179.9(3)
C14 N2 C12 C8 -2.3(4)
C14 N2 C12 C13 176.3(3)
C12 N2 C14 N1 2.8(4)
C12 N2 C14 S1 -176.0(2)
C16 N1 C14 N2 -177.3(3)
C7 N1 C14 N2 0.5(4)
C16 N1 C14 S1 1.6(3)
C7 N1 C14 S1 179.41(19)
C15 S1 C14 N2 178.9(2)
C15 S1 C14 N1 -0.1(2)
C14 S1 C15 C17 179.1(3)
C14 S1 C15 C16 -1.3(2)
C14 N1 C16 O3 177.9(3)
C7 N1 C16 O3 0.1(4)
C14 N1 C16 C15 -2.5(3)
C7 N1 C16 C15 179.6(2)
C17 C15 C16 O3 1.5(4)
S1 C15 C16 O3 -178.1(2)
C17 C15 C16 N1 -178.0(2)
S1 C15 C16 N1 2.4(3)
C16 C15 C17 C18 -179.8(3)
S1 C15 C17 C18 -0.3(5)
C15 C17 C18 C19 -0.7(5)
C15 C17 C18 C27 -178.3(3)
C27 C18 C19 C20 1.4(4)
C17 C18 C19 C20 -176.3(3)
C18 C19 C20 C21 -0.7(5)
C19 C20 C21 C22 -0.3(5)
C20 C21 C22 C23 -180.0(3)
C20 C21 C22 C27 0.5(5)
C21 C22 C23 C24 -179.9(3)
C27 C22 C23 C24 -0.4(4)
C22 C23 C24 C25 0.3(5)
C23 C24 C25 C26 -0.3(5)
C24 C25 C26 C27 0.4(5)
C25 C26 C27 C22 -0.5(4)
C25 C26 C27 C18 179.4(3)
C21 C22 C27 C26 180.0(3)
C23 C22 C27 C26 0.5(4)
C21 C22 C27 C18 0.1(4)
C23 C22 C27 C18 -179.4(2)
C19 C18 C27 C26 179.1(3)
C17 C18 C27 C26 -3.1(4)
C19 C18 C27 C22 -1.0(4)
C17 C18 C27 C22 176.7(2)
